data_7106286
loop_
_publ_author_name
'Palash Sanphui'
'N. Rajesh Goud'
'U. B. Rao Khandavilli'
'Sreenu Bhanoth'
'Ashwini Nangia'

_publ_section_title
;
 New polymorphs of curcumin
;
_journal_name_full Chem.Commun.
_journal_page_first 5013
_journal_paper_doi 10.1039/c1cc10204d
_journal_volume 47
_journal_year 2011
_chemical_formula_sum 'C21 H20 O6'
_chemical_formula_weight 368.37
_chemical_name_systematic
;
?
;
_space_group_IT_number 13
_symmetry_cell_setting monoclinic
_symmetry_space_group_name_Hall '-P 2yac'
_symmetry_space_group_name_H-M 'P 1 2/n 1'
_atom_sites_solution_hydrogens geom
_atom_sites_solution_primary direct
_atom_sites_solution_secondary difmap
_audit_creation_method SHELXL-97
_cell_angle_alpha 90.00
_cell_angle_beta 94.9870(10)
_cell_angle_gamma 90.00
_cell_formula_units_Z 4
_cell_length_a 12.5676(11)
_cell_length_b 7.0425(6)
_cell_length_c 19.9582(18)
_cell_measurement_reflns_used 5264
_cell_measurement_temperature 100(2)
_cell_measurement_theta_max 26.02
_cell_measurement_theta_min 3.07
_cell_volume 1759.8(3)
_computing_cell_refinement 'Bruker SMART'
_computing_data_collection 'Bruker SMART'
_computing_data_reduction 'Bruker SAINT'
_computing_molecular_graphics 'Bruker SHELXTL'
_computing_publication_material 'Bruker SHELXTL'
_computing_structure_refinement 'SHELXL-97 (Sheldrick, 1997)'
_computing_structure_solution 'SHELXS-97 (Sheldrick, 1990)'
_diffrn_ambient_temperature 100(2)
_diffrn_measured_fraction_theta_full 0.999
_diffrn_measured_fraction_theta_max 0.999
_diffrn_measurement_device_type 'CCD area detector'
_diffrn_measurement_method 'phi and omega scans'
_diffrn_radiation_monochromator graphite
_diffrn_radiation_source 'fine-focus sealed tube'
_diffrn_radiation_type MoK\a
_diffrn_radiation_wavelength 0.71073
_diffrn_reflns_av_R_equivalents 0.0308
_diffrn_reflns_av_sigmaI/netI 0.0220
_diffrn_reflns_limit_h_max 15
_diffrn_reflns_limit_h_min -15
_diffrn_reflns_limit_k_max 8
_diffrn_reflns_limit_k_min -8
_diffrn_reflns_limit_l_max 24
_diffrn_reflns_limit_l_min -24
_diffrn_reflns_number 17534
_diffrn_reflns_theta_full 26.02
_diffrn_reflns_theta_max 26.02
_diffrn_reflns_theta_min 1.85
_exptl_absorpt_coefficient_mu 0.102
_exptl_absorpt_correction_T_max 0.9819
_exptl_absorpt_correction_T_min 0.9603
_exptl_absorpt_correction_type multi-scan
_exptl_absorpt_process_details SADABS
_exptl_crystal_colour red
_exptl_crystal_density_diffrn 1.390
_exptl_crystal_density_method 'not measured'
_exptl_crystal_description plate
_exptl_crystal_F_000 776
_exptl_crystal_size_max 0.40
_exptl_crystal_size_mid 0.24
_exptl_crystal_size_min 0.18
_refine_diff_density_max 0.327
_refine_diff_density_min -0.292
_refine_diff_density_rms 0.051
_refine_ls_extinction_method none
_refine_ls_goodness_of_fit_ref 1.054
_refine_ls_hydrogen_treatment mixed
_refine_ls_matrix_type full
_refine_ls_number_parameters 258
_refine_ls_number_reflns 3467
_refine_ls_number_restraints 0
_refine_ls_restrained_S_all 1.054
_refine_ls_R_factor_all 0.0483
_refine_ls_R_factor_gt 0.0435
_refine_ls_shift/su_max 0.000
_refine_ls_shift/su_mean 0.000
_refine_ls_structure_factor_coef Fsqd
_refine_ls_weighting_details 'calc w=1/[\s^2^(Fo^2^)+(0.0588P)^2^+0.9289P] where P=(Fo^2^+2Fc^2^)/3'
_refine_ls_weighting_scheme calc
_refine_ls_wR_factor_gt 0.1127
_refine_ls_wR_factor_ref 0.1163
_reflns_number_gt 3107
_reflns_number_total 3467
_reflns_threshold_expression >2sigma(I)
_cod_data_source_file c1cc10204d.txt
_cod_data_source_block form1_P2/n
_cod_original_sg_symbol_H-M P2/n
_cod_database_code 7106286

loop_
_symmetry_equiv_pos_as_xyz
'x, y, z'
'-x+1/2, y, -z+1/2'
'-x, -y, -z'
'x-1/2, -y, z-1/2'

loop_
_atom_site_label
_atom_site_type_symbol
_atom_site_fract_x
_atom_site_fract_y
_atom_site_fract_z
_atom_site_U_iso_or_equiv
_atom_site_adp_type
_atom_site_occupancy
_atom_site_symmetry_multiplicity
_atom_site_calc_flag
_atom_site_refinement_flags
_atom_site_disorder_assembly
_atom_site_disorder_group
O1 O -0.44868(9) 0.33201(17) 0.59957(6) 0.0266(3) Uani 1 1 d . . .
O3 O 0.20619(8) 0.16171(17) 0.58225(5) 0.0256(3) Uani 1 1 d . . .
O2 O -0.37987(8) 0.37142(17) 0.47761(5) 0.0268(3) Uani 1 1 d . . .
O5 O 0.61142(10) 0.15764(19) 0.13497(6) 0.0281(3) Uani 1 1 d . . .
O4 O 0.37389(8) 0.12713(17) 0.53026(5) 0.0272(3) Uani 1 1 d . . .
O6 O 0.62082(9) -0.12337(18) 0.22696(6) 0.0313(3) Uani 1 1 d . . .
C2 C -0.30349(12) 0.3308(2) 0.52833(8) 0.0210(3) Uani 1 1 d . . .
C9 C 0.15710(12) 0.1981(2) 0.52342(8) 0.0203(3) Uani 1 1 d . . .
C8 C 0.04270(12) 0.2347(2) 0.51892(8) 0.0213(3) Uani 1 1 d . . .
H8 H 0.0053 0.2537 0.4760 0.026 Uiso 1 1 calc R . .
C4 C -0.12495(12) 0.2693(2) 0.57813(8) 0.0209(3) Uani 1 1 d . . .
C7 C -0.01103(12) 0.2423(2) 0.57391(8) 0.0215(3) Uani 1 1 d . . .
H7 H 0.0307 0.2283 0.6156 0.026 Uiso 1 1 calc R . .
C14 C 0.42425(12) 0.1959(2) 0.29626(8) 0.0237(3) Uani 1 1 d . . .
C17 C 0.55052(12) 0.1662(2) 0.18783(8) 0.0230(3) Uani 1 1 d . . .
C3 C -0.19574(12) 0.3078(2) 0.52144(8) 0.0206(3) Uani 1 1 d . . .
H3 H -0.1696 0.3181 0.4783 0.025 Uiso 1 1 calc R . .
C11 C 0.32351(12) 0.1597(2) 0.47184(8) 0.0218(3) Uani 1 1 d . . .
C15 C 0.41581(13) 0.3282(2) 0.24452(8) 0.0259(4) Uani 1 1 d . . .
H15 H 0.3657 0.4290 0.2455 0.031 Uiso 1 1 calc R . .
C6 C -0.27344(12) 0.2752(2) 0.64750(8) 0.0230(3) Uani 1 1 d . . .
H6 H -0.2998 0.2633 0.6905 0.028 Uiso 1 1 calc R . .
C12 C 0.38825(12) 0.1464(2) 0.41502(8) 0.0237(3) Uani 1 1 d . . .
H12 H 0.4551 0.0832 0.4220 0.028 Uiso 1 1 calc R . .
C1 C -0.34272(11) 0.3134(2) 0.59188(8) 0.0215(3) Uani 1 1 d . . .
C5 C -0.16530(12) 0.2540(2) 0.64088(8) 0.0225(3) Uani 1 1 d . . .
H5 H -0.1179 0.2288 0.6796 0.027 Uiso 1 1 calc R . .
C10 C 0.21363(12) 0.1989(2) 0.46617(8) 0.0207(3) Uani 1 1 d . . .
H10 H 0.1777 0.2260 0.4234 0.025 Uiso 1 1 calc R . .
C13 C 0.36076(12) 0.2165(2) 0.35390(8) 0.0239(3) Uani 1 1 d . . .
H13 H 0.2954 0.2845 0.3473 0.029 Uiso 1 1 calc R . .
C21 C -0.34760(13) 0.3687(3) 0.41074(8) 0.0282(4) Uani 1 1 d . . .
H21A H -0.2927 0.4657 0.4063 0.042 Uiso 1 1 calc R . .
H21B H -0.4094 0.3951 0.3787 0.042 Uiso 1 1 calc R . .
H21C H -0.3185 0.2434 0.4013 0.042 Uiso 1 1 calc R . .
C18 C 0.55589(12) 0.0264(2) 0.23825(8) 0.0235(3) Uani 1 1 d . . .
C16 C 0.47940(13) 0.3150(2) 0.19146(8) 0.0254(3) Uani 1 1 d . . .
H16 H 0.4742 0.4090 0.1572 0.030 Uiso 1 1 calc R . .
C19 C 0.49522(12) 0.0430(2) 0.29231(7) 0.0232(3) Uani 1 1 d . . .
H19 H 0.5015 -0.0495 0.3271 0.028 Uiso 1 1 calc R . .
C20 C 0.62176(14) -0.2789(3) 0.27270(9) 0.0327(4) Uani 1 1 d . . .
H20A H 0.6584 -0.2412 0.3160 0.049 Uiso 1 1 calc R . .
H20B H 0.6594 -0.3865 0.2544 0.049 Uiso 1 1 calc R . .
H20C H 0.5482 -0.3160 0.2791 0.049 Uiso 1 1 calc R . .
H4A H 0.312(3) 0.125(5) 0.5636(17) 0.112(12) Uiso 1 1 d . . .
H1A H -0.481(2) 0.332(4) 0.5615(13) 0.060(8) Uiso 1 1 d . . .
H5A H 0.6408(18) 0.059(4) 0.1334(11) 0.047(7) Uiso 1 1 d . . .

loop_
_atom_site_aniso_label
_atom_site_aniso_U_11
_atom_site_aniso_U_22
_atom_site_aniso_U_33
_atom_site_aniso_U_23
_atom_site_aniso_U_13
_atom_site_aniso_U_12
O1 0.0152(5) 0.0375(7) 0.0273(6) -0.0031(5) 0.0030(5) 0.0013(5)
O3 0.0165(5) 0.0406(7) 0.0199(5) -0.0018(5) 0.0020(4) 0.0011(5)
O2 0.0176(5) 0.0377(7) 0.0250(6) -0.0001(5) 0.0017(4) 0.0037(5)
O5 0.0284(6) 0.0335(7) 0.0237(6) 0.0020(5) 0.0101(5) 0.0014(5)
O4 0.0170(5) 0.0411(7) 0.0236(6) -0.0017(5) 0.0021(4) 0.0030(5)
O6 0.0311(6) 0.0375(7) 0.0263(6) 0.0037(5) 0.0080(5) 0.0084(5)
C2 0.0183(7) 0.0201(7) 0.0246(8) -0.0020(6) 0.0011(6) 0.0001(6)
C9 0.0187(7) 0.0192(7) 0.0230(7) -0.0040(6) 0.0007(6) -0.0009(6)
C8 0.0176(7) 0.0230(8) 0.0231(7) -0.0018(6) 0.0001(6) 0.0003(6)
C4 0.0172(7) 0.0198(7) 0.0260(8) -0.0058(6) 0.0025(6) -0.0004(6)
C7 0.0179(7) 0.0220(8) 0.0240(7) -0.0041(6) -0.0008(6) 0.0007(6)
C14 0.0208(7) 0.0257(8) 0.0247(8) -0.0030(6) 0.0025(6) -0.0028(6)
C17 0.0211(7) 0.0288(8) 0.0196(7) -0.0021(6) 0.0040(6) -0.0044(6)
C3 0.0182(7) 0.0216(7) 0.0226(7) -0.0027(6) 0.0048(6) 0.0007(6)
C11 0.0228(8) 0.0186(7) 0.0243(8) -0.0036(6) 0.0048(6) -0.0016(6)
C15 0.0244(8) 0.0253(8) 0.0281(8) -0.0015(6) 0.0027(7) 0.0010(6)
C6 0.0214(8) 0.0268(8) 0.0213(7) -0.0046(6) 0.0054(6) -0.0002(6)
C12 0.0187(7) 0.0255(8) 0.0273(8) -0.0044(6) 0.0045(6) 0.0004(6)
C1 0.0146(7) 0.0207(7) 0.0294(8) -0.0044(6) 0.0040(6) 0.0000(6)
C5 0.0191(7) 0.0254(8) 0.0224(8) -0.0042(6) -0.0012(6) 0.0011(6)
C10 0.0202(7) 0.0219(7) 0.0200(7) 0.0000(6) 0.0019(6) 0.0001(6)
C13 0.0206(7) 0.0237(8) 0.0278(8) -0.0015(6) 0.0046(6) 0.0014(6)
C21 0.0231(8) 0.0358(9) 0.0255(8) 0.0028(7) 0.0003(6) 0.0032(7)
C18 0.0214(7) 0.0276(8) 0.0212(7) -0.0010(6) 0.0005(6) 0.0023(6)
C16 0.0259(8) 0.0267(8) 0.0235(8) 0.0022(6) 0.0021(6) -0.0025(6)
C19 0.0238(7) 0.0265(8) 0.0194(7) 0.0016(6) 0.0016(6) -0.0005(6)
C20 0.0333(9) 0.0335(9) 0.0319(9) 0.0017(7) 0.0060(7) 0.0061(7)

loop_
_atom_type_symbol
_atom_type_description
_atom_type_scat_dispersion_real
_atom_type_scat_dispersion_imag
_atom_type_scat_source
C C 0.0033 0.0016 'International Tables Vol C Tables 4.2.6.8 and 6.1.1.4'
H H 0.0000 0.0000 'International Tables Vol C Tables 4.2.6.8 and 6.1.1.4'
O O 0.0106 0.0060 'International Tables Vol C Tables 4.2.6.8 and 6.1.1.4'

loop_
_geom_angle_atom_site_label_1
_geom_angle_atom_site_label_2
_geom_angle_atom_site_label_3
_geom_angle
_geom_angle_site_symmetry_1
_geom_angle_site_symmetry_3
_geom_angle_publ_flag
C1 O1 H1A 107.2(17) . . ?
C9 O3 H4A 100.2(14) . . ?
C2 O2 C21 116.88(12) . . ?
C17 O5 H5A 111.5(16) . . ?
C11 O4 H4A 103.7(18) . . ?
C18 O6 C20 117.40(12) . . ?
O2 C2 C3 125.67(14) . . ?
O2 C2 C1 114.13(13) . . ?
C3 C2 C1 120.20(14) . . ?
O3 C9 C10 120.21(13) . . ?
O3 C9 C8 118.56(13) . . ?
C10 C9 C8 121.23(14) . . ?
C7 C8 C9 121.48(14) . . ?
C7 C8 H8 119.3 . . ?
C9 C8 H8 119.3 . . ?
C5 C4 C3 118.95(13) . . ?
C5 C4 C7 118.58(14) . . ?
C3 C4 C7 122.47(14) . . ?
C8 C7 C4 128.47(14) . . ?
C8 C7 H7 115.8 . . ?
C4 C7 H7 115.8 . . ?
C15 C14 C19 118.70(14) . . ?
C15 C14 C13 120.47(14) . . ?
C19 C14 C13 120.83(14) . . ?
O5 C17 C16 119.00(14) . . ?
O5 C17 C18 122.03(14) . . ?
C16 C17 C18 118.96(14) . . ?
C2 C3 C4 120.01(14) . . ?
C2 C3 H3 120.0 . . ?
C4 C3 H3 120.0 . . ?
O4 C11 C10 120.46(14) . . ?
O4 C11 C12 115.26(13) . . ?
C10 C11 C12 124.25(14) . . ?
C16 C15 C14 120.84(15) . . ?
C16 C15 H15 119.6 . . ?
C14 C15 H15 119.6 . . ?
C1 C6 C5 120.08(14) . . ?
C1 C6 H6 120.0 . . ?
C5 C6 H6 120.0 . . ?
C13 C12 C11 124.84(14) . . ?
C13 C12 H12 117.6 . . ?
C11 C12 H12 117.6 . . ?
O1 C1 C6 118.99(14) . . ?
O1 C1 C2 121.14(14) . . ?
C6 C1 C2 119.86(13) . . ?
C6 C5 C4 120.90(14) . . ?
C6 C5 H5 119.6 . . ?
C4 C5 H5 119.6 . . ?
C9 C10 C11 120.00(14) . . ?
C9 C10 H10 120.0 . . ?
C11 C10 H10 120.0 . . ?
C12 C13 C14 124.54(14) . . ?
C12 C13 H13 117.7 . . ?
C14 C13 H13 117.7 . . ?
O2 C21 H21A 109.5 . . ?
O2 C21 H21B 109.5 . . ?
H21A C21 H21B 109.5 . . ?
O2 C21 H21C 109.5 . . ?
H21A C21 H21C 109.5 . . ?
H21B C21 H21C 109.5 . . ?
O6 C18 C19 125.04(14) . . ?
O6 C18 C17 114.55(13) . . ?
C19 C18 C17 120.36(14) . . ?
C17 C16 C15 120.63(15) . . ?
C17 C16 H16 119.7 . . ?
C15 C16 H16 119.7 . . ?
C18 C19 C14 120.39(14) . . ?
C18 C19 H19 119.8 . . ?
C14 C19 H19 119.8 . . ?
O6 C20 H20A 109.5 . . ?
O6 C20 H20B 109.5 . . ?
H20A C20 H20B 109.5 . . ?
O6 C20 H20C 109.5 . . ?
H20A C20 H20C 109.5 . . ?
H20B C20 H20C 109.5 . . ?

loop_
_geom_bond_atom_site_label_1
_geom_bond_atom_site_label_2
_geom_bond_distance
_geom_bond_site_symmetry_2
_geom_bond_publ_flag
O1 C1 1.3601(18) . ?
O1 H1A 0.83(3) . ?
O3 C9 1.3034(19) . ?
O3 H4A 1.43(3) . ?
O2 C2 1.3635(18) . ?
O2 C21 1.4284(19) . ?
O5 C17 1.3576(18) . ?
O5 H5A 0.79(3) . ?
O4 C11 1.2979(19) . ?
O4 H4A 1.07(3) . ?
O6 C18 1.3644(19) . ?
O6 C20 1.425(2) . ?
C2 C3 1.382(2) . ?
C2 C1 1.405(2) . ?
C9 C10 1.397(2) . ?
C9 C8 1.456(2) . ?
C8 C7 1.339(2) . ?
C8 H8 0.9500 . ?
C4 C5 1.396(2) . ?
C4 C3 1.404(2) . ?
C4 C7 1.454(2) . ?
C7 H7 0.9500 . ?
C14 C15 1.388(2) . ?
C14 C19 1.405(2) . ?
C14 C13 1.463(2) . ?
C17 C16 1.383(2) . ?
C17 C18 1.405(2) . ?
C3 H3 0.9500 . ?
C11 C10 1.403(2) . ?
C11 C12 1.455(2) . ?
C15 C16 1.384(2) . ?
C15 H15 0.9500 . ?
C6 C1 1.377(2) . ?
C6 C5 1.385(2) . ?
C6 H6 0.9500 . ?
C12 C13 1.333(2) . ?
C12 H12 0.9500 . ?
C5 H5 0.9500 . ?
C10 H10 0.9500 . ?
C13 H13 0.9500 . ?
C21 H21A 0.9800 . ?
C21 H21B 0.9800 . ?
C21 H21C 0.9800 . ?
C18 C19 1.379(2) . ?
C16 H16 0.9500 . ?
C19 H19 0.9500 . ?
C20 H20A 0.9800 . ?
C20 H20B 0.9800 . ?
C20 H20C 0.9800 . ?

loop_
_cod_related_entry_id
_cod_related_entry_database
_cod_related_entry_code
1 ChemSpider 30653274
